data_1100836
loop_
_publ_author_name
'Schaefer, Carsten'
'Werz, Daniel B.'
'Staeb, Tobias H.'
'Gleiter, Rolf'
'Rominger, Frank'

_publ_section_title
;
CpCo-Stabilized Cyclopentadienones from Cyclobutadiene Complexes: 
Experimental and Theoretical Investigations
;
_journal_issue 9
_journal_name_full Organometallics
_journal_page_first 2016
_journal_page_last 2113
_journal_paper_doi 10.1021/om050048r
_journal_volume 24
_journal_year 2005
_chemical_formula_sum 'C14 H17 Co O S4'
_chemical_formula_weight 388.45
_chemical_name_common in_paper_14
_space_group_IT_number 2
_symmetry_cell_setting triclinic
_symmetry_space_group_name_Hall '-P 1'
_symmetry_space_group_name_H-M 'P -1'
_atom_sites_solution_hydrogens geom
_atom_sites_solution_primary direct
_atom_sites_solution_secondary difmap
_audit_creation_method SHELXL-97
_cell_angle_alpha 79.0220(10)
_cell_angle_beta 83.8000(10)
_cell_angle_gamma 79.2260(10)
_cell_formula_units_Z 6
_cell_length_a 9.1494(3)
_cell_length_b 12.4455(5)
_cell_length_c 22.3392(8)
_cell_measurement_temperature 200(2)
_cell_volume 2446.25(15)
_computing_cell_refinement 'Bruker SMART'
_computing_data_collection 'Bruker SMART'
_computing_data_reduction 'Bruker SHELXTL'
_computing_molecular_graphics 'Bruker SHELXTL'
_computing_publication_material 'Bruker SHELXTL'
_computing_structure_refinement 'SHELXL-97 (Sheldrick, 1997)'
_computing_structure_solution 'SHELXS-97 (Sheldrick, 1990)'
_diffrn_ambient_temperature 200(2)
_diffrn_measured_fraction_theta_full 0.996
_diffrn_measured_fraction_theta_max 0.996
_diffrn_measurement_device_type 'CCD area detector'
_diffrn_measurement_method 'phi and omega scans'
_diffrn_radiation_monochromator graphite
_diffrn_radiation_source 'fine-focus sealed tube'
_diffrn_radiation_type MoK\a
_diffrn_radiation_wavelength 0.71073
_diffrn_reflns_av_R_equivalents 0.0874
_diffrn_reflns_av_sigmaI/netI 0.1461
_diffrn_reflns_limit_h_max 11
_diffrn_reflns_limit_h_min -11
_diffrn_reflns_limit_k_max 15
_diffrn_reflns_limit_k_min -15
_diffrn_reflns_limit_l_max 27
_diffrn_reflns_limit_l_min -27
_diffrn_reflns_number 23034
_diffrn_reflns_theta_full 25.97
_diffrn_reflns_theta_max 25.97
_diffrn_reflns_theta_min 0.93
_exptl_absorpt_coefficient_mu 1.556
_exptl_absorpt_correction_T_max 0.9696
_exptl_absorpt_correction_T_min 0.7359
_exptl_absorpt_correction_type multi-scan
_exptl_absorpt_process_details 'Blessing, Acta Cryst. (1995) A51 33-38.'
_exptl_crystal_colour red
_exptl_crystal_density_diffrn 1.582
_exptl_crystal_density_method 'not measured'
_exptl_crystal_description polyhedron
_exptl_crystal_F_000 1200
_exptl_crystal_size_max 0.21
_exptl_crystal_size_mid 0.10
_exptl_crystal_size_min 0.02
_refine_diff_density_max 0.492
_refine_diff_density_min -0.443
_refine_diff_density_rms 0.098
_refine_ls_extinction_method none
_refine_ls_goodness_of_fit_ref 0.951
_refine_ls_hydrogen_treatment constr
_refine_ls_matrix_type full
_refine_ls_number_parameters 553
_refine_ls_number_reflns 9560
_refine_ls_number_restraints 0
_refine_ls_restrained_S_all 0.951
_refine_ls_R_factor_all 0.1305
_refine_ls_R_factor_gt 0.0492
_refine_ls_shift/su_max 0.009
_refine_ls_shift/su_mean 0.000
_refine_ls_structure_factor_coef Fsqd
_refine_ls_weighting_details 'calc w=1/[\s^2^(Fo^2^)+(0.0193P)^2^+0.0566P] where P=(Fo^2^+2Fc^2^)/3'
_refine_ls_weighting_scheme calc
_refine_ls_wR_factor_gt 0.0668
_refine_ls_wR_factor_ref 0.0858
_reflns_number_gt 5088
_reflns_number_total 9560
_reflns_threshold_expression >2sigma(I)
_cod_duplicate_entry 4060510
_cod_depositor_comments
;
The following automatic conversions were performed:
'_symmetry_cell_setting' value 'Triclinic' changed to 'triclinic'
according to '/home/saulius/struct/CIF-dictionaries/cif_core.dic'
dictionary named 'cif_core.dic' version 2.4.1 from 2010-06-29.

Automatic conversion script
Id: cif_fix_enum 1527 2010-12-29 10:47:43Z saulius 
;
_cod_original_sg_symbol_H-M P-1
_cod_database_code 1100836

loop_
_symmetry_equiv_pos_as_xyz
'x, y, z'
'-x, -y, -z'

loop_
_atom_site_label
_atom_site_type_symbol
_atom_site_fract_x
_atom_site_fract_y
_atom_site_fract_z
_atom_site_U_iso_or_equiv
_atom_site_adp_type
_atom_site_occupancy
_atom_site_symmetry_multiplicity
_atom_site_calc_flag
_atom_site_refinement_flags
_atom_site_disorder_assembly
_atom_site_disorder_group
Co1_1 Co 0.63311(7) 0.21893(5) 0.01799(3) 0.02327(18) Uani 1 1 d . . .
S1_1 S 0.83125(15) 0.01510(11) 0.12126(6) 0.0326(3) Uani 1 1 d . . .
S2_1 S 0.86729(14) 0.28559(11) 0.10521(6) 0.0346(4) Uani 1 1 d . . .
S3_1 S 0.83290(15) 0.41050(10) -0.04950(7) 0.0405(4) Uani 1 1 d . . .
S4_1 S 0.78905(15) 0.21282(11) -0.12944(6) 0.0376(4) Uani 1 1 d . . .
C1_1 C 0.4336(5) 0.1632(4) 0.0214(2) 0.0296(13) Uani 1 1 d . . .
H1_1 H 0.4218 0.0921 0.0150 0.035 Uiso 1 1 calc R . .
C2_1 C 0.4513(5) 0.1917(5) 0.0774(2) 0.0365(14) Uani 1 1 d . . .
H2_1 H 0.4553 0.1430 0.1157 0.044 Uiso 1 1 calc R . .
C3_1 C 0.4622(5) 0.3063(5) 0.0670(3) 0.0443(16) Uani 1 1 d . . .
H3_1 H 0.4737 0.3477 0.0973 0.053 Uiso 1 1 calc R . .
C4_1 C 0.4531(5) 0.3472(4) 0.0048(3) 0.0401(15) Uani 1 1 d . . .
H4_1 H 0.4573 0.4214 -0.0149 0.048 Uiso 1 1 calc R . .
C5_1 C 0.4364(5) 0.2587(4) -0.0238(2) 0.0316(13) Uani 1 1 d . . .
H5_1 H 0.4285 0.2629 -0.0663 0.038 Uiso 1 1 calc R . .
C6_1 C 0.8240(5) 0.0770(4) -0.0094(2) 0.0221(12) Uani 1 1 d . . .
O6_1 O 0.8316(3) -0.0161(3) -0.02306(14) 0.0304(9) Uani 1 1 d . . .
C7_1 C 0.8160(5) 0.1067(4) 0.0517(2) 0.0217(12) Uani 1 1 d . . .
C8_1 C 0.8297(5) 0.2216(4) 0.0459(2) 0.0224(12) Uani 1 1 d . . .
C9_1 C 0.8213(5) 0.2713(4) -0.0174(2) 0.0242(12) Uani 1 1 d . . .
C10_1 C 0.7989(5) 0.1865(4) -0.0497(2) 0.0228(12) Uani 1 1 d . . .
C11_1 C 0.7381(6) -0.0933(4) 0.1092(2) 0.0564(18) Uani 1 1 d . . .
H11A_1 H 0.6398 -0.0605 0.0943 0.085 Uiso 1 1 calc R . .
H11B_1 H 0.7259 -0.1446 0.1478 0.085 Uiso 1 1 calc R . .
H11C_1 H 0.7978 -0.1339 0.0788 0.085 Uiso 1 1 calc R . .
C12_1 C 1.0666(5) 0.2412(5) 0.1034(2) 0.0573(18) Uani 1 1 d . . .
H12A_1 H 1.0912 0.1641 0.0967 0.086 Uiso 1 1 calc R . .
H12B_1 H 1.1022 0.2464 0.1424 0.086 Uiso 1 1 calc R . .
H12C_1 H 1.1148 0.2890 0.0701 0.086 Uiso 1 1 calc R . .
C13_1 C 1.0312(6) 0.3985(4) -0.0683(3) 0.065(2) Uani 1 1 d . . .
H13A_1 H 1.0835 0.3745 -0.0308 0.098 Uiso 1 1 calc R . .
H13B_1 H 1.0546 0.4707 -0.0891 0.098 Uiso 1 1 calc R . .
H13C_1 H 1.0632 0.3437 -0.0954 0.098 Uiso 1 1 calc R . .
C14_1 C 0.6981(6) 0.1028(4) -0.1409(2) 0.0547(17) Uani 1 1 d . . .
H14A_1 H 0.7676 0.0322 -0.1346 0.082 Uiso 1 1 calc R . .
H14B_1 H 0.6665 0.1182 -0.1827 0.082 Uiso 1 1 calc R . .
H14C_1 H 0.6106 0.0982 -0.1116 0.082 Uiso 1 1 calc R . .
Co1_2 Co 0.47283(7) 0.60655(5) 0.33671(3) 0.02015(17) Uani 1 1 d . . .
S1_2 S 0.62642(14) 0.37669(11) 0.43526(6) 0.0332(4) Uani 1 1 d . . .
S2_2 S 0.69585(15) 0.63938(11) 0.43626(6) 0.0377(4) Uani 1 1 d . . .
S3_2 S 0.70268(15) 0.78433(10) 0.28497(6) 0.0350(4) Uani 1 1 d . . .
S4_2 S 0.64182(15) 0.61200(11) 0.19113(6) 0.0353(4) Uani 1 1 d . . .
C1_2 C 0.2624(5) 0.5716(4) 0.3334(3) 0.0386(15) Uani 1 1 d . . .
H1_2 H 0.2387 0.5057 0.3242 0.046 Uiso 1 1 calc R . .
C2_2 C 0.2823(5) 0.5910(4) 0.3919(3) 0.0365(15) Uani 1 1 d . . .
H2_2 H 0.2763 0.5393 0.4289 0.044 Uiso 1 1 calc R . .
C3_2 C 0.3126(5) 0.6993(4) 0.3867(2) 0.0309(13) Uani 1 1 d . . .
H3_2 H 0.3290 0.7337 0.4193 0.037 Uiso 1 1 calc R . .
C4_2 C 0.3141(5) 0.7474(4) 0.3243(2) 0.0282(13) Uani 1 1 d . . .
H4_2 H 0.3319 0.8202 0.3075 0.034 Uiso 1 1 calc R . .
C5_2 C 0.2845(5) 0.6688(4) 0.2908(2) 0.0352(14) Uani 1 1 d . . .
H5_2 H 0.2802 0.6792 0.2477 0.042 Uiso 1 1 calc R . .
C6_2 C 0.6492(5) 0.4602(4) 0.3062(2) 0.0219(12) Uani 1 1 d . . .
O6_2 O 0.6492(3) 0.3726(2) 0.28750(14) 0.0284(8) Uani 1 1 d . . .
C7_2 C 0.6366(5) 0.4786(4) 0.3697(2) 0.0237(12) Uani 1 1 d . . .
C8_2 C 0.6667(5) 0.5883(4) 0.3708(2) 0.0249(12) Uani 1 1 d . . .
C9_2 C 0.6708(5) 0.6465(3) 0.3088(2) 0.0205(12) Uani 1 1 d . . .
C10_2 C 0.6429(5) 0.5740(4) 0.2698(2) 0.0195(11) Uani 1 1 d . . .
C11_2 C 0.4919(5) 0.3012(4) 0.4166(2) 0.0388(14) Uani 1 1 d . . .
H11A_2 H 0.3967 0.3514 0.4100 0.058 Uiso 1 1 calc R . .
H11B_2 H 0.4775 0.2402 0.4504 0.058 Uiso 1 1 calc R . .
H11C_2 H 0.5286 0.2709 0.3793 0.058 Uiso 1 1 calc R . .
C12_2 C 0.8910(6) 0.5948(5) 0.4408(3) 0.083(2) Uani 1 1 d . . .
H12A_2 H 0.9166 0.5160 0.4374 0.125 Uiso 1 1 calc R . .
H12B_2 H 0.9195 0.6052 0.4801 0.125 Uiso 1 1 calc R . .
H12C_2 H 0.9447 0.6386 0.4074 0.125 Uiso 1 1 calc R . .
C13_2 C 0.8984(5) 0.7586(4) 0.2597(2) 0.0529(17) Uani 1 1 d . . .
H13A_2 H 0.9563 0.7222 0.2946 0.079 Uiso 1 1 calc R . .
H13B_2 H 0.9311 0.8293 0.2419 0.079 Uiso 1 1 calc R . .
H13C_2 H 0.9139 0.7104 0.2288 0.079 Uiso 1 1 calc R . .
C14_2 C 0.5332(6) 0.5175(4) 0.1711(2) 0.0467(16) Uani 1 1 d . . .
H14A_2 H 0.5967 0.4451 0.1697 0.070 Uiso 1 1 calc R . .
H14B_2 H 0.4949 0.5479 0.1309 0.070 Uiso 1 1 calc R . .
H14C_2 H 0.4494 0.5085 0.2018 0.070 Uiso 1 1 calc R . .
Co1_3 Co 0.09322(7) 1.12361(5) 0.33486(3) 0.02138(18) Uani 1 1 d . . .
S1_3 S 0.19981(14) 1.35277(11) 0.23651(6) 0.0331(4) Uani 1 1 d . . .
S2_3 S 0.40674(14) 1.08961(11) 0.24767(6) 0.0338(4) Uani 1 1 d . . .
S3_3 S 0.37937(14) 0.95866(10) 0.40186(7) 0.0354(4) Uani 1 1 d . . .
S4_3 S 0.15105(15) 1.13759(11) 0.48382(6) 0.0355(4) Uani 1 1 d . . .
C1_3 C -0.1347(5) 1.1482(4) 0.3367(3) 0.0330(14) Uani 1 1 d . . .
H1_3 H -0.2009 1.2092 0.3497 0.040 Uiso 1 1 calc R . .
C2_3 C -0.0728(6) 1.1424(5) 0.2769(3) 0.0454(16) Uani 1 1 d . . .
H2_3 H -0.0887 1.1996 0.2423 0.054 Uiso 1 1 calc R . .
C3_3 C 0.0172(6) 1.0375(5) 0.2770(3) 0.0498(17) Uani 1 1 d . . .
H3_3 H 0.0717 1.0114 0.2424 0.060 Uiso 1 1 calc R . .
C4_3 C 0.0125(6) 0.9779(4) 0.3371(3) 0.0418(16) Uani 1 1 d . . .
H4_3 H 0.0629 0.9046 0.3505 0.050 Uiso 1 1 calc R . .
C5_3 C -0.0806(5) 1.0467(4) 0.3737(2) 0.0329(14) Uani 1 1 d . . .
H5_3 H -0.1033 1.0278 0.4165 0.039 Uiso 1 1 calc R . .
C6_3 C 0.1563(5) 1.2777(4) 0.3656(2) 0.0232(12) Uani 1 1 d . . .
O6_3 O 0.0915(3) 1.3654(3) 0.38150(14) 0.0323(9) Uani 1 1 d . . .
C7_3 C 0.2086(5) 1.2553(4) 0.3035(2) 0.0201(11) Uani 1 1 d . . .
C8_3 C 0.3008(5) 1.1465(4) 0.3077(2) 0.0199(11) Uani 1 1 d . . .
C9_3 C 0.2888(5) 1.0923(4) 0.3710(2) 0.0226(12) Uani 1 1 d . . .
C10_3 C 0.1897(5) 1.1666(4) 0.4046(2) 0.0191(11) Uani 1 1 d . . .
C11_3 C 0.0176(5) 1.4343(4) 0.2448(2) 0.0482(16) Uani 1 1 d . . .
H11A_3 H -0.0578 1.3861 0.2500 0.072 Uiso 1 1 calc R . .
H11B_3 H 0.0007 1.4913 0.2083 0.072 Uiso 1 1 calc R . .
H11C_3 H 0.0103 1.4700 0.2808 0.072 Uiso 1 1 calc R . .
C12_3 C 0.5644(5) 1.1596(5) 0.2386(3) 0.070(2) Uani 1 1 d . . .
H12A_3 H 0.5304 1.2400 0.2292 0.105 Uiso 1 1 calc R . .
H12B_3 H 0.6336 1.1358 0.2052 0.105 Uiso 1 1 calc R . .
H12C_3 H 0.6151 1.1413 0.2767 0.105 Uiso 1 1 calc R . .
C13_3 C 0.5648(6) 0.9829(4) 0.4057(3) 0.067(2) Uani 1 1 d . . .
H13A_3 H 0.6000 1.0219 0.3660 0.101 Uiso 1 1 calc R . .
H13B_3 H 0.6313 0.9117 0.4163 0.101 Uiso 1 1 calc R . .
H13C_3 H 0.5646 1.0283 0.4371 0.101 Uiso 1 1 calc R . .
C14_3 C -0.0428(5) 1.2049(4) 0.4937(2) 0.0452(15) Uani 1 1 d . . .
H14A_3 H -0.0573 1.2777 0.4670 0.068 Uiso 1 1 calc R . .
H14B_3 H -0.0668 1.2144 0.5364 0.068 Uiso 1 1 calc R . .
H14C_3 H -0.1083 1.1587 0.4830 0.068 Uiso 1 1 calc R . .

loop_
_atom_site_aniso_label
_atom_site_aniso_U_11
_atom_site_aniso_U_22
_atom_site_aniso_U_33
_atom_site_aniso_U_23
_atom_site_aniso_U_13
_atom_site_aniso_U_12
Co1_1 0.0187(4) 0.0267(4) 0.0249(4) -0.0049(3) -0.0015(3) -0.0048(3)
S1_1 0.0353(8) 0.0353(8) 0.0262(8) 0.0019(6) -0.0055(7) -0.0089(7)
S2_1 0.0304(8) 0.0405(9) 0.0381(9) -0.0175(7) -0.0024(7) -0.0083(7)
S3_1 0.0396(9) 0.0250(8) 0.0543(11) 0.0010(7) 0.0006(8) -0.0093(7)
S4_1 0.0433(9) 0.0448(9) 0.0225(8) 0.0007(7) -0.0007(7) -0.0092(7)
C1_1 0.022(3) 0.040(3) 0.029(3) -0.006(3) -0.002(3) -0.013(3)
C2_1 0.016(3) 0.067(4) 0.024(3) -0.001(3) 0.004(2) -0.010(3)
C3_1 0.026(3) 0.065(4) 0.048(4) -0.033(4) -0.002(3) 0.001(3)
C4_1 0.030(3) 0.031(3) 0.058(4) -0.008(3) -0.009(3) 0.000(3)
C5_1 0.022(3) 0.041(3) 0.032(3) -0.011(3) -0.006(3) 0.001(3)
C6_1 0.013(3) 0.023(3) 0.028(3) -0.002(3) 0.000(2) -0.001(2)
O6_1 0.035(2) 0.028(2) 0.030(2) -0.0089(17) -0.0013(17) -0.0062(17)
C7_1 0.019(3) 0.025(3) 0.019(3) -0.001(2) -0.001(2) -0.001(2)
C8_1 0.016(3) 0.026(3) 0.027(3) -0.012(3) -0.002(2) -0.003(2)
C9_1 0.021(3) 0.020(3) 0.030(3) 0.000(3) 0.000(3) -0.006(2)
C10_1 0.017(3) 0.033(3) 0.018(3) -0.006(2) 0.000(2) -0.002(2)
C11_1 0.087(5) 0.049(4) 0.036(4) 0.016(3) -0.010(4) -0.039(4)
C12_1 0.028(3) 0.097(5) 0.056(4) -0.031(4) -0.015(3) -0.009(3)
C13_1 0.047(4) 0.050(4) 0.092(5) 0.007(4) 0.014(4) -0.025(3)
C14_1 0.087(5) 0.052(4) 0.032(4) -0.014(3) -0.024(3) -0.012(4)
Co1_2 0.0154(4) 0.0195(4) 0.0257(4) -0.0051(3) -0.0011(3) -0.0025(3)
S1_2 0.0331(8) 0.0356(8) 0.0285(8) 0.0047(7) -0.0075(7) -0.0074(7)
S2_2 0.0312(9) 0.0531(10) 0.0365(9) -0.0235(8) -0.0043(7) -0.0094(7)
S3_2 0.0329(8) 0.0267(8) 0.0465(10) -0.0064(7) 0.0041(7) -0.0117(7)
S4_2 0.0455(9) 0.0387(9) 0.0227(8) -0.0021(7) 0.0012(7) -0.0154(7)
C1_2 0.018(3) 0.043(4) 0.062(5) -0.024(3) -0.008(3) -0.005(3)
C2_2 0.018(3) 0.028(3) 0.053(4) 0.006(3) 0.009(3) 0.003(2)
C3_2 0.031(3) 0.024(3) 0.038(4) -0.012(3) 0.001(3) -0.002(3)
C4_2 0.019(3) 0.022(3) 0.038(4) -0.002(3) 0.004(3) 0.004(2)
C5_2 0.020(3) 0.042(4) 0.042(4) -0.006(3) -0.011(3) 0.002(3)
C6_2 0.011(3) 0.030(3) 0.026(3) -0.009(3) -0.003(2) 0.000(2)
O6_2 0.035(2) 0.0220(19) 0.028(2) -0.0072(16) -0.0029(17) -0.0014(16)
C7_2 0.016(3) 0.029(3) 0.026(3) -0.005(2) 0.000(2) -0.006(2)
C8_2 0.011(3) 0.034(3) 0.030(3) -0.009(3) 0.002(2) -0.004(2)
C9_2 0.015(3) 0.019(3) 0.027(3) -0.002(2) 0.005(2) -0.005(2)
C10_2 0.019(3) 0.019(3) 0.021(3) -0.003(2) 0.002(2) -0.007(2)
C11_2 0.043(4) 0.034(3) 0.041(4) -0.005(3) 0.005(3) -0.016(3)
C12_2 0.045(4) 0.114(6) 0.106(6) -0.070(5) -0.047(4) 0.021(4)
C13_2 0.036(4) 0.051(4) 0.071(5) 0.003(3) 0.004(3) -0.025(3)
C14_2 0.066(4) 0.047(4) 0.036(4) -0.010(3) -0.019(3) -0.020(3)
Co1_3 0.0148(4) 0.0241(4) 0.0261(4) -0.0028(3) -0.0031(3) -0.0062(3)
S1_3 0.0350(9) 0.0350(8) 0.0281(8) 0.0039(7) -0.0042(7) -0.0117(7)
S2_3 0.0288(8) 0.0429(9) 0.0341(9) -0.0194(7) 0.0069(7) -0.0098(7)
S3_3 0.0265(8) 0.0250(8) 0.0522(10) 0.0007(7) -0.0087(7) -0.0024(6)
S4_3 0.0303(8) 0.0483(9) 0.0234(8) 0.0002(7) -0.0015(7) -0.0018(7)
C1_3 0.012(3) 0.024(3) 0.066(4) -0.009(3) -0.006(3) -0.005(2)
C2_3 0.040(4) 0.061(4) 0.040(4) 0.016(3) -0.025(3) -0.033(3)
C3_3 0.040(4) 0.078(5) 0.048(4) -0.036(4) 0.007(3) -0.033(4)
C4_3 0.027(3) 0.024(3) 0.078(5) -0.017(3) -0.010(3) -0.003(3)
C5_3 0.028(3) 0.042(4) 0.031(3) 0.006(3) -0.005(3) -0.022(3)
C6_3 0.014(3) 0.024(3) 0.035(3) -0.003(3) -0.009(2) -0.008(2)
O6_3 0.035(2) 0.023(2) 0.039(2) -0.0098(18) 0.0048(18) -0.0042(17)
C7_3 0.014(3) 0.025(3) 0.024(3) -0.003(2) -0.002(2) -0.010(2)
C8_3 0.015(3) 0.022(3) 0.026(3) -0.008(2) -0.001(2) -0.006(2)
C9_3 0.012(3) 0.022(3) 0.034(3) -0.006(2) -0.003(2) -0.003(2)
C10_3 0.011(3) 0.032(3) 0.016(3) -0.004(2) 0.000(2) -0.009(2)
C11_3 0.047(4) 0.041(4) 0.051(4) 0.004(3) -0.022(3) 0.005(3)
C12_3 0.028(4) 0.132(6) 0.072(5) -0.056(5) 0.022(3) -0.044(4)
C13_3 0.038(4) 0.043(4) 0.124(6) -0.013(4) -0.047(4) 0.005(3)
C14_3 0.038(4) 0.059(4) 0.038(4) -0.019(3) 0.013(3) -0.005(3)

loop_
_atom_type_symbol
_atom_type_description
_atom_type_scat_dispersion_real
_atom_type_scat_dispersion_imag
_atom_type_scat_source
C C 0.0033 0.0016 'International Tables Vol C Tables 4.2.6.8 and 6.1.1.4'
H H 0.0000 0.0000 'International Tables Vol C Tables 4.2.6.8 and 6.1.1.4'
O O 0.0106 0.0060 'International Tables Vol C Tables 4.2.6.8 and 6.1.1.4'
S S 0.1246 0.1234 'International Tables Vol C Tables 4.2.6.8 and 6.1.1.4'
Co Co 0.3494 0.9721 'International Tables Vol C Tables 4.2.6.8 and 6.1.1.4'

loop_
_geom_angle_atom_site_label_1
_geom_angle_atom_site_label_2
_geom_angle_atom_site_label_3
_geom_angle
_geom_angle_site_symmetry_1
_geom_angle_site_symmetry_3
_geom_angle_publ_flag
C8_1 Co1_1 C9_1 42.48(17) . . ?
C8_1 Co1_1 C2_1 122.7(2) . . ?
C9_1 Co1_1 C2_1 160.6(2) . . ?
C8_1 Co1_1 C5_1 164.17(19) . . ?
C9_1 Co1_1 C5_1 124.51(19) . . ?
C2_1 Co1_1 C5_1 67.03(19) . . ?
C8_1 Co1_1 C1_1 155.28(19) . . ?
C9_1 Co1_1 C1_1 158.96(19) . . ?
C2_1 Co1_1 C1_1 39.70(17) . . ?
C5_1 Co1_1 C1_1 40.06(17) . . ?
C8_1 Co1_1 C10_1 69.95(18) . . ?
C9_1 Co1_1 C10_1 41.68(16) . . ?
C2_1 Co1_1 C10_1 156.4(2) . . ?
C5_1 Co1_1 C10_1 106.03(19) . . ?
C1_1 Co1_1 C10_1 120.52(19) . . ?
C8_1 Co1_1 C3_1 111.49(19) . . ?
C9_1 Co1_1 C3_1 125.4(2) . . ?
C2_1 Co1_1 C3_1 40.38(19) . . ?
C5_1 Co1_1 C3_1 66.8(2) . . ?
C1_1 Co1_1 C3_1 67.1(2) . . ?
C10_1 Co1_1 C3_1 159.8(2) . . ?
C8_1 Co1_1 C4_1 128.51(19) . . ?
C9_1 Co1_1 C4_1 110.49(19) . . ?
C2_1 Co1_1 C4_1 67.1(2) . . ?
C5_1 Co1_1 C4_1 40.11(17) . . ?
C1_1 Co1_1 C4_1 67.23(19) . . ?
C10_1 Co1_1 C4_1 123.1(2) . . ?
C3_1 Co1_1 C4_1 39.31(19) . . ?
C8_1 Co1_1 C7_1 41.50(16) . . ?
C9_1 Co1_1 C7_1 69.68(17) . . ?
C2_1 Co1_1 C7_1 107.51(19) . . ?
C5_1 Co1_1 C7_1 152.38(19) . . ?
C1_1 Co1_1 C7_1 118.22(19) . . ?
C10_1 Co1_1 C7_1 67.56(17) . . ?
C3_1 Co1_1 C7_1 127.7(2) . . ?
C4_1 Co1_1 C7_1 165.1(2) . . ?
C8_1 Co1_1 C6_1 65.91(17) . . ?
C9_1 Co1_1 C6_1 65.95(16) . . ?
C2_1 Co1_1 C6_1 124.27(19) . . ?
C5_1 Co1_1 C6_1 120.91(18) . . ?
C1_1 Co1_1 C6_1 107.25(18) . . ?
C10_1 Co1_1 C6_1 38.26(15) . . ?
C3_1 Co1_1 C6_1 161.8(2) . . ?
C4_1 Co1_1 C6_1 156.5(2) . . ?
C7_1 Co1_1 C6_1 38.06(15) . . ?
C7_1 S1_1 C11_1 102.1(2) . . ?
C8_1 S2_1 C12_1 98.8(2) . . ?
C9_1 S3_1 C13_1 100.1(2) . . ?
C10_1 S4_1 C14_1 102.1(2) . . ?
C2_1 C1_1 C5_1 107.8(5) . . ?
C2_1 C1_1 Co1_1 69.8(3) . . ?
C5_1 C1_1 Co1_1 69.7(3) . . ?
C1_1 C2_1 C3_1 108.1(5) . . ?
C1_1 C2_1 Co1_1 70.5(3) . . ?
C3_1 C2_1 Co1_1 70.4(3) . . ?
C4_1 C3_1 C2_1 108.1(5) . . ?
C4_1 C3_1 Co1_1 70.5(3) . . ?
C2_1 C3_1 Co1_1 69.2(3) . . ?
C3_1 C4_1 C5_1 107.8(5) . . ?
C3_1 C4_1 Co1_1 70.2(3) . . ?
C5_1 C4_1 Co1_1 69.2(3) . . ?
C1_1 C5_1 C4_1 108.3(5) . . ?
C1_1 C5_1 Co1_1 70.3(3) . . ?
C4_1 C5_1 Co1_1 70.7(3) . . ?
O6_1 C6_1 C7_1 128.6(4) . . ?
O6_1 C6_1 C10_1 128.2(4) . . ?
C7_1 C6_1 C10_1 102.7(4) . . ?
O6_1 C6_1 Co1_1 136.7(3) . . ?
C7_1 C6_1 Co1_1 60.5(2) . . ?
C10_1 C6_1 Co1_1 59.9(2) . . ?
C8_1 C7_1 C6_1 109.7(4) . . ?
C8_1 C7_1 S1_1 122.1(4) . . ?
C6_1 C7_1 S1_1 126.7(3) . . ?
C8_1 C7_1 Co1_1 65.4(2) . . ?
C6_1 C7_1 Co1_1 81.5(3) . . ?
S1_1 C7_1 Co1_1 129.7(2) . . ?
C9_1 C8_1 C7_1 107.9(4) . . ?
C9_1 C8_1 S2_1 126.4(3) . . ?
C7_1 C8_1 S2_1 125.5(4) . . ?
C9_1 C8_1 Co1_1 69.2(3) . . ?
C7_1 C8_1 Co1_1 73.1(2) . . ?
S2_1 C8_1 Co1_1 127.6(2) . . ?
C8_1 C9_1 C10_1 107.2(4) . . ?
C8_1 C9_1 S3_1 126.5(4) . . ?
C10_1 C9_1 S3_1 126.3(4) . . ?
C8_1 C9_1 Co1_1 68.3(2) . . ?
C10_1 C9_1 Co1_1 72.1(2) . . ?
S3_1 C9_1 Co1_1 124.0(2) . . ?
C9_1 C10_1 C6_1 109.7(4) . . ?
C9_1 C10_1 S4_1 121.5(3) . . ?
C6_1 C10_1 S4_1 127.2(3) . . ?
C9_1 C10_1 Co1_1 66.2(2) . . ?
C6_1 C10_1 Co1_1 81.8(3) . . ?
S4_1 C10_1 Co1_1 129.2(2) . . ?
C8_2 Co1_2 C9_2 42.77(17) . . ?
C8_2 Co1_2 C2_2 121.4(2) . . ?
C9_2 Co1_2 C2_2 158.7(2) . . ?
C8_2 Co1_2 C5_2 163.8(2) . . ?
C9_2 Co1_2 C5_2 124.1(2) . . ?
C2_2 Co1_2 C5_2 67.8(2) . . ?
C8_2 Co1_2 C4_2 127.45(19) . . ?
C9_2 Co1_2 C4_2 109.03(18) . . ?
C2_2 Co1_2 C4_2 67.32(18) . . ?
C5_2 Co1_2 C4_2 40.48(17) . . ?
C8_2 Co1_2 C7_2 42.17(17) . . ?
C9_2 Co1_2 C7_2 70.32(17) . . ?
C2_2 Co1_2 C7_2 107.65(19) . . ?
C5_2 Co1_2 C7_2 152.1(2) . . ?
C4_2 Co1_2 C7_2 165.35(19) . . ?
C8_2 Co1_2 C3_2 109.61(19) . . ?
C9_2 Co1_2 C3_2 123.45(18) . . ?
C2_2 Co1_2 C3_2 40.14(17) . . ?
C5_2 Co1_2 C3_2 67.94(19) . . ?
C4_2 Co1_2 C3_2 40.05(17) . . ?
C7_2 Co1_2 C3_2 127.37(19) . . ?
C8_2 Co1_2 C1_2 154.9(2) . . ?
C9_2 Co1_2 C1_2 160.0(2) . . ?
C2_2 Co1_2 C1_2 40.15(19) . . ?
C5_2 Co1_2 C1_2 40.47(18) . . ?
C4_2 Co1_2 C1_2 67.65(19) . . ?
C7_2 Co1_2 C1_2 118.12(19) . . ?
C3_2 Co1_2 C1_2 67.65(19) . . ?
C8_2 Co1_2 C10_2 70.49(18) . . ?
C9_2 Co1_2 C10_2 41.56(16) . . ?
C2_2 Co1_2 C10_2 158.83(19) . . ?
C5_2 Co1_2 C10_2 105.54(19) . . ?
C4_2 Co1_2 C10_2 121.52(18) . . ?
C7_2 Co1_2 C10_2 68.29(17) . . ?
C3_2 Co1_2 C10_2 158.01(18) . . ?
C1_2 Co1_2 C10_2 121.88(19) . . ?
C8_2 Co1_2 C6_2 66.34(17) . . ?
C9_2 Co1_2 C6_2 66.01(16) . . ?
C2_2 Co1_2 C6_2 126.09(18) . . ?
C5_2 Co1_2 C6_2 120.81(18) . . ?
C4_2 Co1_2 C6_2 155.79(18) . . ?
C7_2 Co1_2 C6_2 38.20(16) . . ?
C3_2 Co1_2 C6_2 162.71(18) . . ?
C1_2 Co1_2 C6_2 108.38(18) . . ?
C10_2 Co1_2 C6_2 38.63(15) . . ?
C7_2 S1_2 C11_2 101.9(2) . . ?
C8_2 S2_2 C12_2 101.0(2) . . ?
C9_2 S3_2 C13_2 100.1(2) . . ?
C10_2 S4_2 C14_2 102.8(2) . . ?
C2_2 C1_2 C5_2 107.4(5) . . ?
C2_2 C1_2 Co1_2 69.1(3) . . ?
C5_2 C1_2 Co1_2 69.3(3) . . ?
C3_2 C2_2 C1_2 109.1(5) . . ?
C3_2 C2_2 Co1_2 70.6(3) . . ?
C1_2 C2_2 Co1_2 70.8(3) . . ?
C2_2 C3_2 C4_2 107.5(5) . . ?
C2_2 C3_2 Co1_2 69.3(3) . . ?
C4_2 C3_2 Co1_2 69.7(3) . . ?
C3_2 C4_2 C5_2 108.6(4) . . ?
C3_2 C4_2 Co1_2 70.2(3) . . ?
C5_2 C4_2 Co1_2 69.7(3) . . ?
C4_2 C5_2 C1_2 107.4(5) . . ?
C4_2 C5_2 Co1_2 69.8(3) . . ?
C1_2 C5_2 Co1_2 70.2(3) . . ?
O6_2 C6_2 C7_2 128.2(4) . . ?
O6_2 C6_2 C10_2 128.0(4) . . ?
C7_2 C6_2 C10_2 103.4(4) . . ?
O6_2 C6_2 Co1_2 137.7(3) . . ?
C7_2 C6_2 Co1_2 59.9(2) . . ?
C10_2 C6_2 Co1_2 60.7(2) . . ?
C8_2 C7_2 C6_2 109.5(4) . . ?
C8_2 C7_2 S1_2 123.3(4) . . ?
C6_2 C7_2 S1_2 126.0(4) . . ?
C8_2 C7_2 Co1_2 65.5(2) . . ?
C6_2 C7_2 Co1_2 81.9(3) . . ?
S1_2 C7_2 Co1_2 128.4(2) . . ?
C9_2 C8_2 C7_2 107.2(4) . . ?
C9_2 C8_2 S2_2 126.7(4) . . ?
C7_2 C8_2 S2_2 126.1(4) . . ?
C9_2 C8_2 Co1_2 69.0(3) . . ?
C7_2 C8_2 Co1_2 72.3(3) . . ?
S2_2 C8_2 Co1_2 124.7(2) . . ?
C8_2 C9_2 C10_2 108.5(4) . . ?
C8_2 C9_2 S3_2 125.5(4) . . ?
C10_2 C9_2 S3_2 126.0(4) . . ?
C8_2 C9_2 Co1_2 68.2(2) . . ?
C10_2 C9_2 Co1_2 73.1(2) . . ?
S3_2 C9_2 Co1_2 123.9(2) . . ?
C9_2 C10_2 C6_2 108.6(4) . . ?
C9_2 C10_2 S4_2 123.0(3) . . ?
C6_2 C10_2 S4_2 127.2(3) . . ?
C9_2 C10_2 Co1_2 65.4(2) . . ?
C6_2 C10_2 Co1_2 80.7(3) . . ?
S4_2 C10_2 Co1_2 129.1(2) . . ?
C9_3 Co1_3 C8_3 42.78(17) . . ?
C9_3 Co1_3 C5_3 122.29(19) . . ?
C8_3 Co1_3 C5_3 160.0(2) . . ?
C9_3 Co1_3 C1_3 155.4(2) . . ?
C8_3 Co1_3 C1_3 158.7(2) . . ?
C5_3 Co1_3 C1_3 40.30(17) . . ?
C9_3 Co1_3 C2_3 164.0(2) . . ?
C8_3 Co1_3 C2_3 124.2(2) . . ?
C5_3 Co1_3 C2_3 67.1(2) . . ?
C1_3 Co1_3 C2_3 40.01(19) . . ?
C9_3 Co1_3 C10_3 41.23(16) . . ?
C8_3 Co1_3 C10_3 70.03(17) . . ?
C5_3 Co1_3 C10_3 107.40(18) . . ?
C1_3 Co1_3 C10_3 118.5(2) . . ?
C2_3 Co1_3 C10_3 153.1(2) . . ?
C9_3 Co1_3 C4_3 110.89(19) . . ?
C8_3 Co1_3 C4_3 125.01(19) . . ?
C5_3 Co1_3 C4_3 39.93(18) . . ?
C1_3 Co1_3 C4_3 67.45(19) . . ?
C2_3 Co1_3 C4_3 67.0(2) . . ?
C10_3 Co1_3 C4_3 126.8(2) . . ?
C9_3 Co1_3 C3_3 128.4(2) . . ?
C8_3 Co1_3 C3_3 110.2(2) . . ?
C5_3 Co1_3 C3_3 66.7(2) . . ?
C1_3 Co1_3 C3_3 67.1(2) . . ?
C2_3 Co1_3 C3_3 39.9(2) . . ?
C10_3 Co1_3 C3_3 164.5(2) . . ?
C4_3 Co1_3 C3_3 39.6(2) . . ?
C9_3 Co1_3 C7_3 69.94(17) . . ?
C8_3 Co1_3 C7_3 41.59(16) . . ?
C5_3 Co1_3 C7_3 157.2(2) . . ?
C1_3 Co1_3 C7_3 120.63(18) . . ?
C2_3 Co1_3 C7_3 106.28(19) . . ?
C10_3 Co1_3 C7_3 67.97(17) . . ?
C4_3 Co1_3 C7_3 159.8(2) . . ?
C3_3 Co1_3 C7_3 123.2(2) . . ?
C9_3 Co1_3 C6_3 66.30(16) . . ?
C8_3 Co1_3 C6_3 66.47(16) . . ?
C5_3 Co1_3 C6_3 124.54(19) . . ?
C1_3 Co1_3 C6_3 107.01(18) . . ?
C2_3 Co1_3 C6_3 120.9(2) . . ?
C10_3 Co1_3 C6_3 38.76(15) . . ?
C4_3 Co1_3 C6_3 161.5(2) . . ?
C3_3 Co1_3 C6_3 156.5(2) . . ?
C7_3 Co1_3 C6_3 38.45(16) . . ?
C7_3 S1_3 C11_3 103.3(2) . . ?
C8_3 S2_3 C12_3 100.9(2) . . ?
C9_3 S3_3 C13_3 101.5(2) . . ?
C10_3 S4_3 C14_3 102.7(2) . . ?
C2_3 C1_3 C5_3 107.2(5) . . ?
C2_3 C1_3 Co1_3 70.2(3) . . ?
C5_3 C1_3 Co1_3 69.5(3) . . ?
C1_3 C2_3 C3_3 108.3(5) . . ?
C1_3 C2_3 Co1_3 69.8(3) . . ?
C3_3 C2_3 Co1_3 70.9(3) . . ?
C4_3 C3_3 C2_3 108.2(5) . . ?
C4_3 C3_3 Co1_3 70.2(3) . . ?
C2_3 C3_3 Co1_3 69.2(3) . . ?
C5_3 C4_3 C3_3 107.3(5) . . ?
C5_3 C4_3 Co1_3 68.7(3) . . ?
C3_3 C4_3 Co1_3 70.3(3) . . ?
C4_3 C5_3 C1_3 108.9(5) . . ?
C4_3 C5_3 Co1_3 71.4(3) . . ?
C1_3 C5_3 Co1_3 70.2(3) . . ?
O6_3 C6_3 C7_3 129.2(4) . . ?
O6_3 C6_3 C10_3 127.5(4) . . ?
C7_3 C6_3 C10_3 103.1(4) . . ?
O6_3 C6_3 Co1_3 137.9(3) . . ?
C7_3 C6_3 Co1_3 61.3(2) . . ?
C10_3 C6_3 Co1_3 60.7(2) . . ?
C8_3 C7_3 C6_3 109.6(4) . . ?
C8_3 C7_3 S1_3 123.0(3) . . ?
C6_3 C7_3 S1_3 125.9(3) . . ?
C8_3 C7_3 Co1_3 65.6(2) . . ?
C6_3 C7_3 Co1_3 80.3(3) . . ?
S1_3 C7_3 Co1_3 131.0(2) . . ?
C7_3 C8_3 C9_3 107.3(4) . . ?
C7_3 C8_3 S2_3 126.7(4) . . ?
C9_3 C8_3 S2_3 125.9(3) . . ?
C7_3 C8_3 Co1_3 72.8(2) . . ?
C9_3 C8_3 Co1_3 68.6(2) . . ?
S2_3 C8_3 Co1_3 123.6(2) . . ?
C10_3 C9_3 C8_3 108.0(4) . . ?
C10_3 C9_3 S3_3 125.5(4) . . ?
C8_3 C9_3 S3_3 126.5(3) . . ?
C10_3 C9_3 Co1_3 72.6(2) . . ?
C8_3 C9_3 Co1_3 68.7(2) . . ?
S3_3 C9_3 Co1_3 124.3(2) . . ?
C9_3 C10_3 C6_3 109.7(4) . . ?
C9_3 C10_3 S4_3 123.4(4) . . ?
C6_3 C10_3 S4_3 125.4(3) . . ?
C9_3 C10_3 Co1_3 66.1(2) . . ?
C6_3 C10_3 Co1_3 80.5(3) . . ?
S4_3 C10_3 Co1_3 130.3(2) . . ?

loop_
_geom_bond_atom_site_label_1
_geom_bond_atom_site_label_2
_geom_bond_distance
_geom_bond_site_symmetry_2
_geom_bond_publ_flag
Co1_1 C8_1 1.973(4) . ?
Co1_1 C9_1 1.986(4) . ?
Co1_1 C2_1 2.050(5) . ?
Co1_1 C5_1 2.052(5) . ?
Co1_1 C1_1 2.059(4) . ?
Co1_1 C10_1 2.064(4) . ?
Co1_1 C3_1 2.067(5) . ?
Co1_1 C4_1 2.072(5) . ?
Co1_1 C7_1 2.077(4) . ?
Co1_1 C6_1 2.361(5) . ?
S1_1 C7_1 1.746(5) . ?
S1_1 C11_1 1.799(5) . ?
S2_1 C8_1 1.764(4) . ?
S2_1 C12_1 1.802(5) . ?
S3_1 C9_1 1.762(4) . ?
S3_1 C13_1 1.802(5) . ?
S4_1 C10_1 1.757(5) . ?
S4_1 C14_1 1.799(5) . ?
C1_1 C2_1 1.396(6) . ?
C1_1 C5_1 1.408(6) . ?
C2_1 C3_1 1.421(7) . ?
C3_1 C4_1 1.392(7) . ?
C4_1 C5_1 1.414(6) . ?
C6_1 O6_1 1.241(5) . ?
C6_1 C7_1 1.472(6) . ?
C6_1 C10_1 1.477(6) . ?
C7_1 C8_1 1.439(6) . ?
C8_1 C9_1 1.434(6) . ?
C9_1 C10_1 1.443(6) . ?
Co1_2 C8_2 1.962(4) . ?
Co1_2 C9_2 1.973(4) . ?
Co1_2 C2_2 2.041(5) . ?
Co1_2 C5_2 2.051(5) . ?
Co1_2 C4_2 2.051(4) . ?
Co1_2 C7_2 2.055(5) . ?
Co1_2 C3_2 2.058(5) . ?
Co1_2 C1_2 2.063(5) . ?
Co1_2 C10_2 2.076(4) . ?
Co1_2 C6_2 2.350(5) . ?
S1_2 C7_2 1.753(5) . ?
S1_2 C11_2 1.806(4) . ?
S2_2 C8_2 1.765(5) . ?
S2_2 C12_2 1.776(5) . ?
S3_2 C9_2 1.765(4) . ?
S3_2 C13_2 1.807(5) . ?
S4_2 C10_2 1.732(5) . ?
S4_2 C14_2 1.818(5) . ?
C1_2 C2_2 1.409(7) . ?
C1_2 C5_2 1.423(6) . ?
C2_2 C3_2 1.407(6) . ?
C3_2 C4_2 1.407(6) . ?
C4_2 C5_2 1.419(6) . ?
C6_2 O6_2 1.239(5) . ?
C6_2 C7_2 1.468(6) . ?
C6_2 C10_2 1.487(6) . ?
C7_2 C8_2 1.448(6) . ?
C8_2 C9_2 1.435(6) . ?
C9_2 C10_2 1.440(6) . ?
Co1_3 C9_3 1.984(4) . ?
Co1_3 C8_3 1.985(4) . ?
Co1_3 C5_3 2.038(4) . ?
Co1_3 C1_3 2.048(4) . ?
Co1_3 C2_3 2.053(5) . ?
Co1_3 C10_3 2.070(4) . ?
Co1_3 C4_3 2.073(5) . ?
Co1_3 C3_3 2.074(5) . ?
Co1_3 C7_3 2.083(4) . ?
Co1_3 C6_3 2.341(4) . ?
S1_3 C7_3 1.737(4) . ?
S1_3 C11_3 1.794(5) . ?
S2_3 C8_3 1.750(4) . ?
S2_3 C12_3 1.794(5) . ?
S3_3 C9_3 1.761(4) . ?
S3_3 C13_3 1.792(5) . ?
S4_3 C10_3 1.747(4) . ?
S4_3 C14_3 1.824(5) . ?
C1_3 C2_3 1.403(7) . ?
C1_3 C5_3 1.407(6) . ?
C2_3 C3_3 1.408(7) . ?
C3_3 C4_3 1.405(7) . ?
C4_3 C5_3 1.404(6) . ?
C6_3 O6_3 1.237(5) . ?
C6_3 C7_3 1.477(6) . ?
C6_3 C10_3 1.486(6) . ?
C7_3 C8_3 1.447(6) . ?
C8_3 C9_3 1.448(6) . ?
C9_3 C10_3 1.430(6) . ?
